data_4325096
loop_
_publ_author_name
'Laurent Jouffret'
'Murielle Rivenet'
'Francis Abraham'

_publ_section_title
;
 Linear Alkyl Diamine-Uranium-Phosphate Systems: U(VI) to U(IV) Reduction
 with Ethylenediamine
;
_journal_name_full 'Inorganic Chemistry'
_journal_page_first 4619
_journal_page_last 4626
_journal_paper_doi 10.1021/ic200345j
_journal_volume 50
_journal_year 2011
_chemical_formula_sum 'C2 H10 N2 O8 P2 U'
_chemical_formula_weight 490.1
_chemical_name_systematic ' ?'
_space_group_IT_number 2
_symmetry_cell_setting triclinic
_symmetry_space_group_name_Hall '-P 1'
_symmetry_space_group_name_H-M 'P -1'
_atom_sites_solution_hydrogens difmap
_cell_angle_alpha 76.8500(10)
_cell_angle_beta 75.4840(10)
_cell_angle_gamma 60.9400(10)
_cell_formula_units_Z 1
_cell_length_a 5.57370(10)
_cell_length_b 5.64200(10)
_cell_length_c 9.68560(10)
_cell_measurement_temperature 293
_cell_volume 255.718(7)
_computing_publication_material 'Jana2000 (Petricek, Dusek & Palatinus, 2000)'
_computing_structure_refinement 'Jana2000 (Petricek, Dusek & Palatinus, 2000)'
_diffrn_ambient_temperature 293
_diffrn_measured_fraction_theta_full 1.00
_diffrn_measured_fraction_theta_max 0.99
_diffrn_measurement_device_type 'BRUKER AXS Apex2 CCD-4K'
_diffrn_measurement_method 'phi-omega scan'
_diffrn_radiation_monochromator graphite
_diffrn_radiation_source molybdene
_diffrn_radiation_type 'Mo K\a'
_diffrn_radiation_wavelength 0.71069
_diffrn_reflns_av_R_equivalents 0.0475
_diffrn_reflns_av_sigmaI/netI 0.0221
_diffrn_reflns_limit_h_max 8
_diffrn_reflns_limit_h_min -8
_diffrn_reflns_limit_k_max 8
_diffrn_reflns_limit_k_min -8
_diffrn_reflns_limit_l_max 14
_diffrn_reflns_limit_l_min -14
_diffrn_reflns_number 19548
_diffrn_reflns_theta_full 29.1
_diffrn_reflns_theta_max 32.27
_diffrn_reflns_theta_min 2.19
_diffrn_standards_number 19542
_exptl_absorpt_coefficient_mu 16.209
_exptl_absorpt_correction_T_max 1.000
_exptl_absorpt_correction_T_min 0.270
_exptl_absorpt_correction_type empirical
_exptl_crystal_colour pinkish
_exptl_crystal_density_diffrn 3.18139
_exptl_crystal_description plate
_exptl_crystal_F_000 222
_exptl_crystal_size_max 0.075
_exptl_crystal_size_mid 0.070
_exptl_crystal_size_min 0.010
_refine_diff_density_max 0.63
_refine_diff_density_min -1.46
_refine_ls_extinction_method none
_refine_ls_goodness_of_fit_gt 1.53
_refine_ls_goodness_of_fit_ref 1.53
_refine_ls_hydrogen_treatment mixed
_refine_ls_number_parameters 69
_refine_ls_number_reflns 1820
_refine_ls_R_factor_all 0.0142
_refine_ls_R_factor_gt 0.0142
_refine_ls_shift/su_max 0.0110
_refine_ls_shift/su_mean 0.0009
_refine_ls_structure_factor_coef F
_refine_ls_weighting_details w=1/\s^2^(F)
_refine_ls_weighting_scheme sigma
_refine_ls_wR_factor_gt 0.0141
_refine_ls_wR_factor_ref 0.0141
_reflns_number_gt 1820
_reflns_number_total 1820
_reflns_threshold_expression I>3\s(I)
_cod_data_source_file ic200345j_si_001_2.cif
_cod_data_source_block (II)
_cod_original_formula_sum 'C2 H10 N2 O8 P2 U1'
_cod_database_code 4325096

loop_
_symmetry_equiv_pos_site_id
_symmetry_equiv_pos_as_xyz
1 x,y,z
2 -x,-y,-z

loop_
_atom_site_label
_atom_site_type_symbol
_atom_site_fract_x
_atom_site_fract_y
_atom_site_fract_z
_atom_site_adp_type
_atom_site_U_iso_or_equiv
_atom_site_symmetry_multiplicity
_atom_site_occupancy
_atom_site_calc_flag
U1 U 0.5 0.5 0 Uani 0.00375(4) 1 1 d
P1 P 0.78183(11) -0.21016(12) 0.19094(7) Uani 0.0057(2) 2 1 d
O1 O 0.6772(3) -0.2316(4) 0.35192(19) Uani 0.0137(7) 2 1 d
O2 O 1.1028(3) -0.3557(3) 0.16538(19) Uani 0.0094(6) 2 1 d
O3 O 0.6765(4) 0.0910(4) 0.1291(2) Uani 0.0288(8) 2 1 d
O4 O 0.3207(4) 0.3490(5) -0.1183(3) Uani 0.0317(11) 2 1 d
C1 C 0.9573(5) 0.1380(5) 0.4549(3) Uani 0.0114(9) 2 1 d
N2 N 0.7677(8) 0.3521(8) 0.5539(5) Uiso 0.0096(7) 2 0.5 d
Hc3 H 1.112453 0.168632 0.419358 Uiso 0.0137 2 0.5 d
N1 N 1.1866(7) 0.2107(8) 0.4147(5) Uiso 0.0075(7) 2 0.5 d
Hn21 H 0.852444 0.321862 0.631924 Uiso 0.0115 2 0.5 d
Hn11 H 1.228227 0.232026 0.496888 Uiso 0.009 2 0.5 d
Hn12 H 1.134822 0.373515 0.35292 Uiso 0.009 2 0.5 d
Hn13 H 1.342378 0.072638 0.368893 Uiso 0.009 2 0.5 d
Hn22 H 0.732967 0.524484 0.504393 Uiso 0.0115 2 0.5 d
Hn23 H 0.600741 0.342001 0.586504 Uiso 0.0115 2 0.5 d
Hc2 H 0.881572 0.141611 0.378692 Uiso 0.0137 2 1 d
Hc1 H 0.825515 0.273475 0.511218 Uiso 0.0137 2 0.5 d

loop_
_atom_site_aniso_label
_atom_site_aniso_type_symbol
_atom_site_aniso_U_11
_atom_site_aniso_U_22
_atom_site_aniso_U_33
_atom_site_aniso_U_12
_atom_site_aniso_U_13
_atom_site_aniso_U_23
U1 U 0.00387(5) 0.00342(5) 0.00381(6) -0.00153(4) -0.00085(4) -0.00021(4)
P1 P 0.0052(2) 0.0065(3) 0.0054(3) -0.0026(2) -0.0011(2) -0.0008(2)
O1 O 0.0096(7) 0.0192(9) 0.0047(9) -0.0023(7) 0.0007(6) 0.0003(7)
O2 O 0.0069(7) 0.0114(8) 0.0077(8) -0.0026(6) -0.0009(6) -0.0013(7)
O3 O 0.0189(9) 0.0105(9) 0.0271(13) 0.0040(8) 0.0101(9) 0.0120(8)
O4 O 0.0175(9) 0.0617(16) 0.0337(14) -0.0247(10) 0.0092(9) -0.0374(13)
C1 C 0.0095(10) 0.0097(11) 0.0141(13) -0.0043(9) -0.0025(9) 0.0007(9)

loop_
_atom_type_symbol
_atom_type_scat_dispersion_real
_atom_type_scat_dispersion_imag
_atom_type_scat_source
_atom_type_scat_Cromer_Mann_a1
_atom_type_scat_Cromer_Mann_b1
_atom_type_scat_Cromer_Mann_a2
_atom_type_scat_Cromer_Mann_b2
_atom_type_scat_Cromer_Mann_a3
_atom_type_scat_Cromer_Mann_b3
_atom_type_scat_Cromer_Mann_a4
_atom_type_scat_Cromer_Mann_b4
_atom_type_scat_Cromer_Mann_c
C 0.003 0.002 'International Tables Vol C Tables  4.2.6.8 and 6.1.1.4' 2.31 20.843901 1.02 10.2075 1.5886 0.5687 0.865 51.651199 0.2156
H 0.000 0.000 'International Tables Vol C Tables  4.2.6.8 and 6.1.1.4' 0.493002 10.5109 0.322912 26.1257 0.140191 3.14236 0.04081 57.799702 0.003038
N 0.006 0.003 'International Tables Vol C Tables  4.2.6.8 and 6.1.1.4' 12.2126 0.0057 3.1322 9.8933 2.0125 28.997499 1.1663 0.5826 -11.529
O 0.011 0.006 'International Tables Vol C Tables  4.2.6.8 and 6.1.1.4' 3.0485 13.2771 2.2868 5.7011 1.5463 0.3239 0.867 32.908901 0.2508
P 0.102 0.094 'International Tables Vol C Tables  4.2.6.8 and 6.1.1.4' 6.4345 1.9067 4.1791 27.157 1.78 0.526 1.4908 68.164497 1.1149
U -9.677 9.665 'International Tables Vol C Tables  4.2.6.8 and 6.1.1.4' 36.0228 0.5293 23.4128 3.3253 14.9491 16.092699 4.188 100.612999 13.3966

loop_
_geom_angle_atom_site_label_1
_geom_angle_atom_site_label_2
_geom_angle_atom_site_label_3
_geom_angle_site_symmetry_1
_geom_angle_site_symmetry_3
_geom_angle
_geom_angle_publ_flag
O2 U1 O2 1_465 2_755 180 yes
O2 U1 O3 1_465 . 91.03(6) yes
O2 U1 O3 1_465 2_665 88.97(6) yes
O2 U1 O4 1_465 . 90.95(8) yes
O2 U1 O4 1_465 2_665 89.05(8) yes
O2 U1 O2 2_755 1_465 180 yes
O2 U1 O3 2_755 . 88.97(6) yes
O2 U1 O3 2_755 2_665 91.03(6) yes
O2 U1 O4 2_755 . 89.05(8) yes
O2 U1 O4 2_755 2_665 90.95(8) yes
O3 U1 O3 . 2_665 180 yes
O3 U1 O4 . . 89.68(10) yes
O3 U1 O4 . 2_665 90.32(10) yes
O3 U1 O3 2_665 . 180 yes
O3 U1 O4 2_665 . 90.32(10) yes
O3 U1 O4 2_665 2_665 89.68(10) yes
O4 U1 O4 . 2_665 180 yes
O4 U1 O4 2_665 . 180 yes
OO1 P1 O2 . . 108.68(10) yes
O1 P1 O3 . . 109.26(12) yes
O1 P1 O4 . 2_655 110.01(13) yes
O2 P1 O3 . . 109.91(12) yes
O2 P1 O4 . 2_655 108.91(11) yes
O3 P1 O4 . 2_655 110.04(14) yes
C1 C1 N2 2_756 . 107.5(2) yes
C1 C1 Hc3 2_756 . 109.5(2) yes
C1 C1 N1 2_756 . 110.9(2) yes
C1 C1 Hc2 2_756 . 109.5(3) yes
C1 C1 Hc1 2_756 . 109.5(2) yes
N2 C1 Hc3 . . 105.5(3) yes
N2 C1 N1 . . 97.7(3) yes
N2 C1 Hc2 . . 115.3(2) yes
N2 C1 Hc1 . . 5.9(2) yes
Hc3 C1 N1 . . 7.97(19) yes
Hc3 C1 Hc2 . . 109.5(3) yes
Hc3 C1 Hc1 . . 109.5(3) yes
N1 C1 Hc2 . . 115.3(3) yes
N1 C1 Hc1 . . 101.9(3) yes
Hc2 C1 Hc1 . . 109.5(2) yes
C1 N2 Hn21 . . 109.5(3) yes
C1 N2 Hn22 . . 109.5(3) yes
C1 N2 Hn23 . . 109.5(5) yes
C1 N2 Hc1 . . 9.4(3) yes
Hn21 N2 Hn22 . . 109.5(6) yes
Hn21 N2 Hn23 . . 109.5(4) yes
Hn21 N2 Hc1 . . 118.4(5) yes
Hn22 N2 Hn23 . . 109.5(3) yes
Hn22 N2 Hc1 . . 107.3(5) yes
Hn23 N2 Hc1 . . 102.4(7) yes

loop_
_geom_bond_atom_site_label_1
_geom_bond_atom_site_label_2
_geom_bond_site_symmetry_2
_geom_bond_distance
_geom_bond_publ_flag
U1 O2 1_465 2.2790(15) yes
U1 O2 2_755 2.2790(15) yes
U1 O3 . 2.2256(19) yes
U1 O3 2_665 2.2256(19) yes
U1 O4 . 2.210(3) yes
U1 O4 2_665 2.210(3) yes
P1 O1 . 1.5208(18) yes
P1 O2 . 1.5427(16) yes
P1 O3 . 1.528(2) yes
P1 O4 2_655 1.524(3) yes
C1 C1 2_756 1.511(3) yes
C1 N2 . 1.508(5) yes
C1 Hc3 . 0.930(3) yes
C1 N1 . 1.462(6) yes
C1 Hc2 . 0.930(3) yes
C1 Hc1 . 0.930(2) yes
N2 Hn21 . 0.930(5) yes
N2 Hn22 . 0.930(4) yes
N2 Hn23 . 0.930(5) yes
N2 Hc1 . 0.591(4) yes
